data_7040693
loop_
_publ_author_name
'Nakae, Toyotaka'
'Hirotsu, Masakazu'
'Aono, Shigetoshi'
'Nakajima, Hiroshi'

_publ_section_title
;
 Visible-light-induced release of CO by thiolate iron(iii) carbonyl
 complexes bearing N,C,S-pincer ligands.
;
_journal_issue 41
_journal_name_full 'Dalton transactions (Cambridge, England : 2003)'
_journal_page_first 16153
_journal_page_last 16156
_journal_paper_doi 10.1039/c6dt03399g
_journal_volume 45
_journal_year 2016
_chemical_formula_moiety 'C34 H34 Fe N2 O P2 S, F6 P'
_chemical_formula_sum 'C34 H34 F6 Fe N2 O P3 S'
_chemical_formula_weight 781.45
_chemical_name_systematic
;
 ?
;
_space_group_crystal_system monoclinic
_space_group_IT_number 14
_space_group_name_Hall '-P 2yn'
_space_group_name_H-M_alt 'P 1 21/n 1'
_symmetry_space_group_name_Hall '-P 2yn'
_symmetry_space_group_name_H-M 'P 1 21/n 1'
_atom_sites_solution_hydrogens difmap
_atom_sites_solution_primary direct
_atom_sites_solution_secondary difmap
_audit_creation_method SHELXL-2013
_audit_update_record
;
2016-07-29 deposited with the CCDC.
2016-09-22 downloaded from the CCDC.
;
_cell_angle_alpha 90
_cell_angle_beta 93.943(4)
_cell_angle_gamma 90
_cell_formula_units_Z 4
_cell_length_a 9.4165(6)
_cell_length_b 31.156(2)
_cell_length_c 11.4963(8)
_cell_measurement_reflns_used 5762
_cell_measurement_temperature 133
_cell_measurement_theta_max 27.4546
_cell_measurement_theta_min 3.0062
_cell_volume 3364.8(4)
_computing_cell_refinement 'CrystalClear (Rigaku Inc., 2008)'
_computing_data_collection 'CrystalClear (Rigaku Inc., 2008)'
_computing_data_reduction 'CrystalClear (Rigaku Inc., 2008)'
_computing_molecular_graphics 'Ortep-3 for Windows (Farrugia, 2012)'
_computing_publication_material 'WinGX (Farrugia, 2012)'
_computing_structure_refinement 'SHELXL-2013 (Sheldrick, 2013)'
_computing_structure_solution 'SIR97 (Altomare <i>et al.</i>,  1999)'
_diffrn_ambient_temperature 133
_diffrn_detector_area_resol_mean 28.5714
_diffrn_measured_fraction_theta_full 0.990
_diffrn_measured_fraction_theta_max 0.995
_diffrn_measurement_details
;
scan:
    Number of images: 360
               Slice: -115.0000 - 65.0000
         Image width: 0.5000
            Exp time: 24.0000
       Rotation axis: Omega
               Omega: 0.0000
                 Chi: 45.0000
                 Phi: 0.0000
                 XTD: 54.9166
              2theta: -25.2717
scan:
    Number of images: 360
               Slice: -115.0000 - 65.0000
         Image width: 0.5000
            Exp time: 24.0000
       Rotation axis: Omega
               Omega: 0.0000
                 Chi: 45.0000
                 Phi: 90.0000
                 XTD: 54.9166
              2theta: -25.2717
scan:
    Number of images: 360
               Slice: -115.0000 - 65.0000
         Image width: 0.5000
            Exp time: 24.0000
       Rotation axis: Omega
               Omega: 0.0000
                 Chi: 45.0000
                 Phi: 180.0000
                 XTD: 54.9166
              2theta: -25.2717
;
_diffrn_measurement_device 'Saturn724+ (4x4 bin mode)'
_diffrn_measurement_device_details 'AFC11 (Right): Eulerian 3 circle'
_diffrn_measurement_device_type 'Rigaku AFC11 with Saturn 724+ CCD'
_diffrn_measurement_method \w
_diffrn_radiation_detector CCD
_diffrn_radiation_monochromator Confocal
_diffrn_radiation_type MoK\a
_diffrn_radiation_wavelength 0.710747
_diffrn_reflns_av_R_equivalents 0.0702
_diffrn_reflns_av_unetI/netI 0.0620
_diffrn_reflns_Laue_measured_fraction_full 0.990
_diffrn_reflns_Laue_measured_fraction_max 0.995
_diffrn_reflns_limit_h_max 12
_diffrn_reflns_limit_h_min -12
_diffrn_reflns_limit_k_max 40
_diffrn_reflns_limit_k_min -40
_diffrn_reflns_limit_l_max 14
_diffrn_reflns_limit_l_min -14
_diffrn_reflns_number 34531
_diffrn_reflns_point_group_measured_fraction_full 0.990
_diffrn_reflns_point_group_measured_fraction_max 0.995
_diffrn_reflns_reduction_process 'Lp corrections applied'
_diffrn_reflns_theta_full 27.500
_diffrn_reflns_theta_max 27.448
_diffrn_reflns_theta_min 3.006
_diffrn_source 'Rotating Anode'
_diffrn_source_current 24.0000
_diffrn_source_power 1.2000
_diffrn_source_voltage 50.0000
_exptl_absorpt_coefficient_mu 0.719
_exptl_absorpt_correction_T_max 1.0000
_exptl_absorpt_correction_T_min 0.9341
_exptl_absorpt_correction_type multi-scan
_exptl_absorpt_process_details 'REQAB (Rigaku, 1998)'
_exptl_crystal_colour 'Dark Green'
_exptl_crystal_density_diffrn 1.543
_exptl_crystal_description Prism
_exptl_crystal_F_000 1604
_exptl_crystal_size_max 0.230
_exptl_crystal_size_mid 0.040
_exptl_crystal_size_min 0.020
_refine_diff_density_max 0.598
_refine_diff_density_min -0.554
_refine_diff_density_rms 0.091
_refine_ls_extinction_method none
_refine_ls_goodness_of_fit_ref 1.070
_refine_ls_hydrogen_treatment refall
_refine_ls_matrix_type full
_refine_ls_number_parameters 569
_refine_ls_number_reflns 7641
_refine_ls_number_restraints 0
_refine_ls_restrained_S_all 1.070
_refine_ls_R_factor_all 0.0928
_refine_ls_R_factor_gt 0.0611
_refine_ls_shift/su_max 0.000
_refine_ls_shift/su_mean 0.000
_refine_ls_structure_factor_coef Fsqd
_refine_ls_weighting_details 'w=1/[\s^2^(Fo^2^)+(0.0372P)^2^+7.2427P] where P=(Fo^2^+2Fc^2^)/3'
_refine_ls_weighting_scheme calc
_refine_ls_wR_factor_gt 0.1159
_refine_ls_wR_factor_ref 0.1335
_reflns_Friedel_coverage 0.000
_reflns_number_gt 5482
_reflns_number_total 7641
_reflns_threshold_expression 'I > 2\s(I)'
_cod_data_source_file c6dt03399g2.cif
_cod_data_source_block Fe-m-apyBPT-P2_ox
_cod_depositor_comments
;
The following automatic conversions were performed:

'_exptl_absorpt_correction_type' value 'Multi-scan' changed to
'multi-scan' according to
/usr/data/users/saulius/crontab/automatic-downloads/rss-feeds/RSC/lib/dictionaries/cif_core.dic
dictionary named 'cif_core.dic' version 2.4.2 from 2011-04-26.

Automatic conversion script
Id: cif_fix_values 4268 2015-11-12 08:31:59Z antanas 

 Adding full bibliography for 7040692--7040693.cif.
;
_cod_database_code 7040693
_shelx_space_group_comment
;
The symmetry employed for this shelxl refinement is uniquely defined
by the following loop, which should always be used as a source of
symmetry information in preference to the above space-group names.
They are only intended as comments.
;
_shelx_estimated_absorpt_t_min 0.852
_shelx_estimated_absorpt_t_max 0.986
_shelxl_version_number 2013-4

loop_
_space_group_symop_operation_xyz
'x, y, z'
'-x+1/2, y+1/2, -z+1/2'
'-x, -y, -z'
'x-1/2, -y-1/2, z-1/2'

loop_
_atom_site_label
_atom_site_type_symbol
_atom_site_fract_x
_atom_site_fract_y
_atom_site_fract_z
_atom_site_U_iso_or_equiv
_atom_site_adp_type
_atom_site_occupancy
_atom_site_site_symmetry_order
_atom_site_calc_flag
C1 C 0.7418(4) 0.03671(11) 0.2350(3) 0.0248(8) Uani 1 1 d
C2 C 0.7399(4) -0.00507(12) 0.2800(3) 0.0289(8) Uani 1 1 d
C3 C 0.6274(5) -0.01893(13) 0.3404(3) 0.0320(9) Uani 1 1 d
C4 C 0.5144(4) 0.00810(13) 0.3558(3) 0.0298(8) Uani 1 1 d
C5 C 0.5172(4) 0.04951(13) 0.3136(3) 0.0287(8) Uani 1 1 d
C6 C 0.6309(4) 0.06580(11) 0.2538(3) 0.0224(7) Uani 1 1 d
C7 C 0.7024(3) 0.12645(11) 0.1206(3) 0.0212(7) Uani 1 1 d
C8 C 0.6288(4) 0.11099(11) 0.2154(3) 0.0231(7) Uani 1 1 d
C9 C 0.5448(4) 0.14000(12) 0.2750(3) 0.0257(8) Uani 1 1 d
C10 C 0.5240(4) 0.18191(13) 0.2384(3) 0.0290(8) Uani 1 1 d
C11 C 0.5830(4) 0.19581(12) 0.1394(4) 0.0286(8) Uani 1 1 d
C12 C 0.6697(4) 0.16826(11) 0.0813(3) 0.0230(7) Uani 1 1 d
C13 C 0.7314(4) 0.18107(11) -0.0266(3) 0.0244(8) Uani 1 1 d
C14 C 0.6991(4) 0.21836(12) -0.0911(4) 0.0293(8) Uani 1 1 d
C15 C 0.7567(4) 0.22563(13) -0.1948(4) 0.0323(9) Uani 1 1 d
C16 C 0.8518(4) 0.19604(12) -0.2369(4) 0.0302(8) Uani 1 1 d
C17 C 0.8855(4) 0.16061(12) -0.1685(3) 0.0250(8) Uani 1 1 d
C18 C 1.0112(4) 0.08057(11) -0.0372(3) 0.0259(8) Uani 1 1 d
C19 C 1.1721(5) 0.11102(15) 0.2174(5) 0.0367(10) Uani 1 1 d
C20 C 0.9559(5) 0.16882(16) 0.2734(4) 0.0364(10) Uani 1 1 d
C21 C 1.1058(4) 0.18239(12) 0.0661(3) 0.0290(8) Uani 1 1 d
C22 C 1.0535(5) 0.22420(13) 0.0593(4) 0.0376(10) Uani 1 1 d
C23 C 1.1125(6) 0.25345(17) -0.0139(5) 0.0513(13) Uani 1 1 d
C24 C 1.2216(6) 0.24162(19) -0.0807(5) 0.0578(15) Uani 1 1 d
C25 C 1.2738(5) 0.20106(19) -0.0747(5) 0.0516(13) Uani 1 1 d
C26 C 1.2173(5) 0.17145(16) -0.0021(4) 0.0403(10) Uani 1 1 d
C27 C 0.6750(7) 0.01042(15) -0.0577(5) 0.0455(12) Uani 1 1 d
C28 C 0.5160(5) 0.08776(18) -0.0900(5) 0.0402(11) Uani 1 1 d
C29 C 0.7402(4) 0.06779(12) -0.2373(3) 0.0269(8) Uani 1 1 d
C30 C 0.6807(4) 0.09750(14) -0.3175(4) 0.0341(9) Uani 1 1 d
C31 C 0.7228(6) 0.09848(19) -0.4293(4) 0.0499(13) Uani 1 1 d
C32 C 0.8240(6) 0.0705(2) -0.4640(4) 0.0591(16) Uani 1 1 d
C33 C 0.8840(6) 0.0411(2) -0.3868(4) 0.0572(15) Uani 1 1 d
C34 C 0.8441(4) 0.03937(15) -0.2740(4) 0.0383(10) Uani 1 1 d
N1 N 0.8256(3) 0.15250(9) -0.0673(3) 0.0224(6) Uani 1 1 d
N2 N 0.9098(5) 0.20215(14) -0.3407(4) 0.0436(10) Uani 1 1 d
O1 O 1.1092(3) 0.06719(9) -0.0772(3) 0.0370(7) Uani 1 1 d
F1 F 1.3205(4) 0.11242(10) -0.4926(3) 0.0846(12) Uani 1 1 d
F2 F 1.2725(5) 0.13215(12) -0.3129(3) 0.0997(14) Uani 1 1 d
F3 F 1.2441(3) 0.20028(10) -0.3748(3) 0.0655(8) Uani 1 1 d
F4 F 1.2885(3) 0.17928(9) -0.5552(2) 0.0591(8) Uani 1 1 d
F5 F 1.4445(4) 0.16572(14) -0.4036(4) 0.1030(14) Uani 1 1 d
F6 F 1.1166(3) 0.14696(12) -0.4639(3) 0.0786(10) Uani 1 1 d
P1 P 1.02304(10) 0.14151(3) 0.15018(8) 0.0241(2) Uani 1 1 d
P2 P 0.69517(10) 0.06717(3) -0.08688(8) 0.0246(2) Uani 1 1 d
P3 P 1.27946(14) 0.15606(4) -0.43337(11) 0.0452(3) Uani 1 1 d
S1 S 0.89103(10) 0.04885(3) 0.15796(8) 0.0258(2) Uani 1 1 d
Fe1 Fe 0.86083(5) 0.10118(2) 0.03659(4) 0.02066(13) Uani 1 1 d
H1N H 0.872(5) 0.2192(17) -0.386(4) 0.054(16) Uiso 1 1 d
H2 H 0.813(5) -0.0228(15) 0.268(4) 0.051(14) Uiso 1 1 d
H2N H 0.968(5) 0.1836(17) -0.350(4) 0.049(16) Uiso 1 1 d
H3 H 0.624(4) -0.0443(14) 0.369(4) 0.035(12) Uiso 1 1 d
H4 H 0.435(4) -0.0002(12) 0.398(3) 0.028(10) Uiso 1 1 d
H5 H 0.438(4) 0.0667(12) 0.323(3) 0.019(9) Uiso 1 1 d
H9 H 0.500(4) 0.1318(12) 0.343(3) 0.028(11) Uiso 1 1 d
H10 H 0.459(4) 0.1997(12) 0.281(3) 0.021(9) Uiso 1 1 d
H11 H 0.572(5) 0.2215(14) 0.115(4) 0.038(12) Uiso 1 1 d
H14 H 0.638(4) 0.2365(13) -0.062(3) 0.032(11) Uiso 1 1 d
H15 H 0.737(4) 0.2525(14) -0.240(4) 0.038(12) Uiso 1 1 d
H17 H 0.953(4) 0.1389(12) -0.192(3) 0.020(9) Uiso 1 1 d
H19A H 1.237(5) 0.1321(15) 0.253(4) 0.045(13) Uiso 1 1 d
H19B H 1.220(5) 0.0974(16) 0.159(4) 0.051(15) Uiso 1 1 d
H19C H 1.146(6) 0.0922(18) 0.278(5) 0.069(17) Uiso 1 1 d
H20A H 1.020(5) 0.1848(15) 0.313(4) 0.048(14) Uiso 1 1 d
H20B H 0.911(5) 0.1490(16) 0.325(4) 0.050(14) Uiso 1 1 d
H20C H 0.879(5) 0.1904(15) 0.244(4) 0.049(13) Uiso 1 1 d
H22 H 0.978(4) 0.2329(12) 0.106(3) 0.022(10) Uiso 1 1 d
H23 H 1.077(5) 0.2779(16) -0.007(4) 0.041(14) Uiso 1 1 d
H24 H 1.257(6) 0.2571(19) -0.133(5) 0.076(19) Uiso 1 1 d
H25 H 1.351(5) 0.1944(15) -0.116(4) 0.049(14) Uiso 1 1 d
H26 H 1.255(5) 0.1443(16) 0.004(4) 0.053(15) Uiso 1 1 d
H27A H 0.766(6) -0.0029(17) -0.065(5) 0.064(17) Uiso 1 1 d
H27B H 0.604(5) -0.0015(14) -0.115(4) 0.039(12) Uiso 1 1 d
H27C H 0.638(6) 0.0090(17) 0.010(5) 0.065(18) Uiso 1 1 d
H28A H 0.489(6) 0.0828(17) -0.021(5) 0.057(17) Uiso 1 1 d
H28B H 0.458(5) 0.0738(15) -0.151(4) 0.047(13) Uiso 1 1 d
H28C H 0.513(4) 0.1158(13) -0.102(3) 0.014(9) Uiso 1 1 d
H30 H 0.606(4) 0.1168(12) -0.293(3) 0.022(10) Uiso 1 1 d
H31 H 0.683(6) 0.1143(17) -0.481(5) 0.057(16) Uiso 1 1 d
H32 H 0.849(5) 0.0756(16) -0.529(5) 0.055(16) Uiso 1 1 d
H33 H 0.943(6) 0.0245(19) -0.405(5) 0.07(2) Uiso 1 1 d
H34 H 0.882(4) 0.0180(13) -0.221(4) 0.032(11) Uiso 1 1 d

loop_
_atom_site_aniso_label
_atom_site_aniso_U_11
_atom_site_aniso_U_22
_atom_site_aniso_U_33
_atom_site_aniso_U_23
_atom_site_aniso_U_13
_atom_site_aniso_U_12
C1 0.0301(19) 0.0221(17) 0.0218(18) -0.0018(14) -0.0015(15) -0.0052(15)
C2 0.034(2) 0.0236(19) 0.029(2) -0.0002(16) 0.0000(17) 0.0002(16)
C3 0.045(2) 0.027(2) 0.024(2) 0.0041(16) 0.0004(17) -0.0073(18)
C4 0.033(2) 0.035(2) 0.0212(19) -0.0001(16) 0.0028(16) -0.0081(17)
C5 0.0233(19) 0.038(2) 0.0249(19) -0.0027(17) 0.0002(15) -0.0006(17)
C6 0.0216(17) 0.0248(18) 0.0200(17) -0.0017(14) -0.0043(14) -0.0018(14)
C7 0.0161(16) 0.0217(17) 0.0252(18) -0.0040(14) -0.0031(14) 0.0012(13)
C8 0.0171(16) 0.0263(18) 0.0253(19) -0.0035(14) -0.0018(14) 0.0018(14)
C9 0.0197(17) 0.034(2) 0.0231(19) -0.0049(16) -0.0025(15) 0.0014(15)
C10 0.0213(18) 0.032(2) 0.034(2) -0.0069(17) 0.0025(16) 0.0083(15)
C11 0.028(2) 0.0199(18) 0.037(2) -0.0005(16) -0.0025(17) 0.0030(15)
C12 0.0180(17) 0.0254(18) 0.0250(18) -0.0021(15) -0.0021(14) 0.0008(14)
C13 0.0198(17) 0.0179(17) 0.035(2) -0.0017(15) -0.0024(15) -0.0021(13)
C14 0.0253(19) 0.0238(19) 0.039(2) 0.0010(17) 0.0013(17) 0.0040(16)
C15 0.029(2) 0.026(2) 0.041(2) 0.0095(18) -0.0016(18) 0.0008(16)
C16 0.0223(18) 0.029(2) 0.040(2) 0.0053(17) 0.0017(17) -0.0047(15)
C17 0.0226(18) 0.0251(18) 0.0273(19) 0.0009(15) 0.0010(15) 0.0005(15)
C18 0.0245(19) 0.0218(18) 0.031(2) -0.0002(15) -0.0048(16) 0.0000(14)
C19 0.025(2) 0.036(2) 0.048(3) 0.005(2) -0.010(2) 0.0003(18)
C20 0.031(2) 0.046(3) 0.032(2) -0.011(2) 0.0010(19) -0.005(2)
C21 0.0246(19) 0.031(2) 0.031(2) -0.0010(16) -0.0051(16) -0.0062(15)
C22 0.038(2) 0.032(2) 0.041(3) 0.0012(19) -0.009(2) -0.0059(18)
C23 0.059(3) 0.035(3) 0.057(3) 0.010(2) -0.016(3) -0.007(2)
C24 0.054(3) 0.063(4) 0.055(3) 0.023(3) -0.008(3) -0.024(3)
C25 0.036(3) 0.070(4) 0.049(3) 0.017(3) 0.002(2) -0.015(2)
C26 0.030(2) 0.046(3) 0.044(3) 0.002(2) 0.0021(19) -0.008(2)
C27 0.067(4) 0.031(2) 0.036(3) -0.002(2) -0.010(3) -0.016(2)
C28 0.025(2) 0.049(3) 0.046(3) -0.017(2) -0.004(2) -0.0002(19)
C29 0.0242(18) 0.0272(19) 0.029(2) -0.0048(15) -0.0028(15) -0.0052(15)
C30 0.033(2) 0.036(2) 0.032(2) 0.0004(18) -0.0074(17) -0.0020(18)
C31 0.053(3) 0.065(3) 0.030(2) 0.004(2) -0.008(2) -0.012(3)
C32 0.051(3) 0.104(5) 0.022(2) -0.005(3) 0.004(2) -0.022(3)
C33 0.036(3) 0.096(5) 0.039(3) -0.025(3) 0.002(2) 0.011(3)
C34 0.032(2) 0.050(3) 0.032(2) -0.011(2) -0.0058(18) 0.0102(19)
N1 0.0175(14) 0.0203(14) 0.0284(16) -0.0015(12) -0.0051(12) -0.0012(11)
N2 0.043(2) 0.044(2) 0.045(2) 0.020(2) 0.0135(19) 0.0078(19)
O1 0.0283(15) 0.0386(16) 0.0448(17) -0.0071(13) 0.0070(13) 0.0084(12)
F1 0.136(3) 0.0508(19) 0.072(2) 0.0145(16) 0.041(2) 0.038(2)
F2 0.181(4) 0.081(3) 0.0387(18) 0.0183(17) 0.016(2) 0.009(3)
F3 0.079(2) 0.0599(19) 0.0581(18) -0.0095(15) 0.0056(16) 0.0135(16)
F4 0.080(2) 0.0539(17) 0.0445(16) 0.0118(13) 0.0134(15) 0.0145(15)
F5 0.049(2) 0.119(3) 0.137(4) 0.020(3) -0.019(2) 0.020(2)
F6 0.057(2) 0.099(3) 0.081(2) -0.014(2) 0.0119(18) -0.0141(19)
P1 0.0199(5) 0.0244(5) 0.0275(5) -0.0006(4) -0.0020(4) 0.0005(4)
P2 0.0223(5) 0.0234(5) 0.0276(5) -0.0036(4) -0.0008(4) -0.0007(4)
P3 0.0498(7) 0.0463(7) 0.0402(7) 0.0079(5) 0.0077(6) 0.0165(6)
S1 0.0236(4) 0.0217(4) 0.0320(5) 0.0035(4) 0.0009(4) 0.0043(3)
Fe1 0.0184(2) 0.0182(2) 0.0251(3) -0.0006(2) -0.00038(19) 0.00187(19)

loop_
_atom_type_symbol
_atom_type_description
_atom_type_scat_dispersion_real
_atom_type_scat_dispersion_imag
_atom_type_scat_source
C C 0.0033 0.0016 'International Tables Vol C Tables 4.2.6.8 and 6.1.1.4'
H H 0.0000 0.0000 'International Tables Vol C Tables 4.2.6.8 and 6.1.1.4'
N N 0.0061 0.0033 'International Tables Vol C Tables 4.2.6.8 and 6.1.1.4'
O O 0.0106 0.0060 'International Tables Vol C Tables 4.2.6.8 and 6.1.1.4'
F F 0.0171 0.0103 'International Tables Vol C Tables 4.2.6.8 and 6.1.1.4'
P P 0.1023 0.0942 'International Tables Vol C Tables 4.2.6.8 and 6.1.1.4'
S S 0.1246 0.1234 'International Tables Vol C Tables 4.2.6.8 and 6.1.1.4'
Fe Fe 0.3463 0.8444 'International Tables Vol C Tables 4.2.6.8 and 6.1.1.4'

loop_
_geom_angle_atom_site_label_1
_geom_angle_atom_site_label_2
_geom_angle_atom_site_label_3
_geom_angle
C2 C1 C6 120.8(3)
C2 C1 S1 114.7(3)
C6 C1 S1 124.5(3)
C3 C2 C1 120.5(4)
C3 C2 H2 120(3)
C1 C2 H2 119(3)
C2 C3 C4 120.1(4)
C2 C3 H3 122(3)
C4 C3 H3 118(3)
C3 C4 C5 119.6(4)
C3 C4 H4 123(2)
C5 C4 H4 118(2)
C4 C5 C6 122.9(4)
C4 C5 H5 118(2)
C6 C5 H5 119(2)
C5 C6 C1 116.1(3)
C5 C6 C8 119.7(3)
C1 C6 C8 124.2(3)
C12 C7 C8 117.0(3)
C12 C7 Fe1 111.4(3)
C8 C7 Fe1 131.4(3)
C9 C8 C7 118.5(3)
C9 C8 C6 117.6(3)
C7 C8 C6 123.9(3)
C10 C9 C8 122.0(4)
C10 C9 H9 116(2)
C8 C9 H9 122(2)
C11 C10 C9 119.7(4)
C11 C10 H10 123(2)
C9 C10 H10 118(2)
C10 C11 C12 119.3(4)
C10 C11 H11 122(3)
C12 C11 H11 119(3)
C11 C12 C7 122.8(3)
C11 C12 C13 121.4(3)
C7 C12 C13 115.8(3)
N1 C13 C14 118.9(3)
N1 C13 C12 114.8(3)
C14 C13 C12 126.3(3)
C15 C14 C13 121.1(4)
C15 C14 H14 122(3)
C13 C14 H14 117(3)
C14 C15 C16 119.8(4)
C14 C15 H15 122(2)
C16 C15 H15 118(2)
N2 C16 C17 121.5(4)
N2 C16 C15 121.2(4)
C17 C16 C15 117.3(4)
N1 C17 C16 123.2(3)
N1 C17 H17 115(2)
C16 C17 H17 122(2)
O1 C18 Fe1 176.1(3)
P1 C19 H19A 106(3)
P1 C19 H19B 109(3)
H19A C19 H19B 107(4)
P1 C19 H19C 114(3)
H19A C19 H19C 107(4)
H19B C19 H19C 114(4)
P1 C20 H20A 114(3)
P1 C20 H20B 112(3)
H20A C20 H20B 111(4)
P1 C20 H20C 109(3)
H20A C20 H20C 104(4)
H20B C20 H20C 106(4)
C22 C21 C26 118.3(4)
C22 C21 P1 121.7(3)
C26 C21 P1 119.8(3)
C23 C22 C21 119.7(5)
C23 C22 H22 120(2)
C21 C22 H22 120(2)
C24 C23 C22 120.7(5)
C24 C23 H23 128(3)
C22 C23 H23 111(3)
C25 C24 C23 120.3(5)
C25 C24 H24 114(4)
C23 C24 H24 126(4)
C24 C25 C26 120.1(5)
C24 C25 H25 119(3)
C26 C25 H25 121(3)
C25 C26 C21 121.0(5)
C25 C26 H26 120(3)
C21 C26 H26 119(3)
P2 C27 H27A 107(3)
P2 C27 H27B 109(3)
H27A C27 H27B 111(4)
P2 C27 H27C 106(4)
H27A C27 H27C 118(5)
H27B C27 H27C 107(4)
P2 C28 H28A 105(4)
P2 C28 H28B 109(3)
H28A C28 H28B 113(4)
P2 C28 H28C 112(2)
H28A C28 H28C 109(4)
H28B C28 H28C 109(4)
C30 C29 C34 118.4(4)
C30 C29 P2 121.9(3)
C34 C29 P2 119.6(3)
C31 C30 C29 120.3(4)
C31 C30 H30 121(2)
C29 C30 H30 119(2)
C32 C31 C30 120.7(5)
C32 C31 H31 117(4)
C30 C31 H31 123(4)
C31 C32 C33 120.0(5)
C31 C32 H32 113(4)
C33 C32 H32 126(4)
C32 C33 C34 120.6(5)
C32 C33 H33 122(4)
C34 C33 H33 118(4)
C33 C34 C29 120.0(5)
C33 C34 H34 121(2)
C29 C34 H34 119(2)
C17 N1 C13 119.6(3)
C17 N1 Fe1 126.8(2)
C13 N1 Fe1 113.6(2)
C16 N2 H1N 118(4)
C16 N2 H2N 109(4)
H1N N2 H2N 131(5)
C20 P1 C21 106.0(2)
C20 P1 C19 102.4(2)
C21 P1 C19 104.3(2)
C20 P1 Fe1 116.51(15)
C21 P1 Fe1 111.92(12)
C19 P1 Fe1 114.60(16)
C28 P2 C29 105.0(2)
C28 P2 C27 103.9(3)
C29 P2 C27 102.8(2)
C28 P2 Fe1 116.30(16)
C29 P2 Fe1 113.09(12)
C27 P2 Fe1 114.30(17)
F6 P3 F2 90.7(2)
F6 P3 F3 91.24(19)
F2 P3 F3 90.85(19)
F6 P3 F1 90.7(2)
F2 P3 F1 89.91(19)
F3 P3 F1 177.9(2)
F6 P3 F4 89.74(19)
F2 P3 F4 178.8(2)
F3 P3 F4 90.22(17)
F1 P3 F4 89.00(17)
F6 P3 F5 179.3(2)
F2 P3 F5 90.0(2)
F3 P3 F5 88.5(2)
F1 P3 F5 89.5(2)
F4 P3 F5 89.6(2)
C1 S1 Fe1 114.59(13)
C18 Fe1 C7 176.90(15)
C18 Fe1 N1 96.09(14)
C7 Fe1 N1 82.83(13)
C18 Fe1 S1 87.84(12)
C7 Fe1 S1 93.16(11)
N1 Fe1 S1 175.67(9)
C18 Fe1 P2 93.81(12)
C7 Fe1 P2 89.00(10)
N1 Fe1 P2 85.55(8)
S1 Fe1 P2 96.03(4)
C18 Fe1 P1 87.13(12)
C7 Fe1 P1 89.95(10)
N1 Fe1 P1 88.79(8)
S1 Fe1 P1 89.59(4)
P2 Fe1 P1 174.33(4)

loop_
_geom_bond_atom_site_label_1
_geom_bond_atom_site_label_2
_geom_bond_distance
C1 C2 1.401(5)
C1 C6 1.410(5)
C1 S1 1.753(4)
C2 C3 1.376(6)
C2 H2 0.90(5)
C3 C4 1.378(6)
C3 H3 0.86(4)
C4 C5 1.379(5)
C4 H4 0.96(4)
C5 C6 1.407(5)
C5 H5 0.93(4)
C6 C8 1.475(5)
C7 C12 1.406(5)
C7 C8 1.416(5)
C7 Fe1 1.994(3)
C8 C9 1.410(5)
C9 C10 1.382(5)
C9 H9 0.95(4)
C10 C11 1.371(6)
C10 H10 0.98(4)
C11 C12 1.387(5)
C11 H11 0.85(4)
C12 C13 1.461(5)
C13 N1 1.362(4)
C13 C14 1.400(5)
C14 C15 1.363(6)
C14 H14 0.89(4)
C15 C16 1.395(6)
C15 H15 1.00(4)
C16 N2 1.360(5)
C16 C17 1.380(5)
C17 N1 1.351(5)
C17 H17 0.97(4)
C18 O1 1.139(4)
C18 Fe1 1.817(4)
C19 P1 1.823(4)
C19 H19A 0.97(5)
C19 H19B 0.94(5)
C19 H19C 0.96(6)
C20 P1 1.804(4)
C20 H20A 0.89(5)
C20 H20B 0.98(5)
C20 H20C 1.03(5)
C21 C22 1.393(6)
C21 C26 1.395(6)
C21 P1 1.808(4)
C22 C23 1.383(7)
C22 H22 0.96(4)
C23 C24 1.374(8)
C23 H23 0.84(5)
C24 C25 1.356(8)
C24 H24 0.86(6)
C25 C26 1.376(6)
C25 H25 0.92(5)
C26 H26 0.92(5)
C27 P2 1.812(5)
C27 H27A 0.96(6)
C27 H27B 0.98(5)
C27 H27C 0.87(6)
C28 P2 1.803(4)
C28 H28A 0.86(5)
C28 H28B 0.96(5)
C28 H28C 0.88(4)
C29 C30 1.397(5)
C29 C34 1.406(6)
C29 P2 1.808(4)
C30 C31 1.371(6)
C30 H30 0.98(4)
C31 C32 1.370(8)
C31 H31 0.84(5)
C32 C33 1.372(8)
C32 H32 0.81(5)
C33 C34 1.375(7)
C33 H33 0.80(6)
C34 H34 0.96(4)
N1 Fe1 2.010(3)
N2 H1N 0.81(5)
N2 H2N 0.81(5)
F1 P3 1.580(3)
F2 P3 1.578(3)
F3 P3 1.579(3)
F4 P3 1.584(3)
F5 P3 1.597(4)
F6 P3 1.575(3)
P1 Fe1 2.3114(10)
P2 Fe1 2.2950(10)
S1 Fe1 2.1520(10)

loop_
_geom_torsion_atom_site_label_1
_geom_torsion_atom_site_label_2
_geom_torsion_atom_site_label_3
_geom_torsion_atom_site_label_4
_geom_torsion
C6 C1 C2 C3 2.1(6)
S1 C1 C2 C3 -178.8(3)
C1 C2 C3 C4 0.8(6)
C2 C3 C4 C5 -2.1(6)
C3 C4 C5 C6 0.5(6)
C4 C5 C6 C1 2.3(5)
C4 C5 C6 C8 -177.5(3)
C2 C1 C6 C5 -3.5(5)
S1 C1 C6 C5 177.5(3)
C2 C1 C6 C8 176.3(3)
S1 C1 C6 C8 -2.7(5)
C12 C7 C8 C9 -9.3(5)
Fe1 C7 C8 C9 164.9(3)
C12 C7 C8 C6 168.7(3)
Fe1 C7 C8 C6 -17.1(5)
C5 C6 C8 C9 23.2(5)
C1 C6 C8 C9 -156.6(3)
C5 C6 C8 C7 -154.8(3)
C1 C6 C8 C7 25.4(5)
C7 C8 C9 C10 4.9(5)
C6 C8 C9 C10 -173.2(3)
C8 C9 C10 C11 1.9(6)
C9 C10 C11 C12 -3.8(6)
C10 C11 C12 C7 -1.1(6)
C10 C11 C12 C13 178.0(3)
C8 C7 C12 C11 7.7(5)
Fe1 C7 C12 C11 -167.6(3)
C8 C7 C12 C13 -171.5(3)
Fe1 C7 C12 C13 13.2(4)
C11 C12 C13 N1 173.6(3)
C7 C12 C13 N1 -7.2(4)
C11 C12 C13 C14 -8.5(6)
C7 C12 C13 C14 170.7(3)
N1 C13 C14 C15 2.2(6)
C12 C13 C14 C15 -175.7(4)
C13 C14 C15 C16 -1.4(6)
C14 C15 C16 N2 179.3(4)
C14 C15 C16 C17 -1.3(6)
N2 C16 C17 N1 -177.1(4)
C15 C16 C17 N1 3.5(6)
C26 C21 C22 C23 0.0(6)
P1 C21 C22 C23 -174.5(3)
C21 C22 C23 C24 0.5(7)
C22 C23 C24 C25 -0.7(8)
C23 C24 C25 C26 0.3(8)
C24 C25 C26 C21 0.2(7)
C22 C21 C26 C25 -0.3(6)
P1 C21 C26 C25 174.3(4)
C34 C29 C30 C31 0.4(6)
P2 C29 C30 C31 176.6(3)
C29 C30 C31 C32 -0.2(7)
C30 C31 C32 C33 0.2(8)
C31 C32 C33 C34 -0.4(8)
C32 C33 C34 C29 0.5(8)
C30 C29 C34 C33 -0.5(6)
P2 C29 C34 C33 -176.8(4)
C16 C17 N1 C13 -2.8(5)
C16 C17 N1 Fe1 177.7(3)
C14 C13 N1 C17 -0.1(5)
C12 C13 N1 C17 178.0(3)
C14 C13 N1 Fe1 179.5(3)
C12 C13 N1 Fe1 -2.5(4)
C22 C21 P1 C20 -33.4(4)
C26 C21 P1 C20 152.2(3)
C22 C21 P1 C19 -141.0(3)
C26 C21 P1 C19 44.6(4)
C22 C21 P1 Fe1 94.6(3)
C26 C21 P1 Fe1 -79.8(3)
C30 C29 P2 C28 28.9(4)
C34 C29 P2 C28 -154.9(3)
C30 C29 P2 C27 137.4(4)
C34 C29 P2 C27 -46.4(4)
C30 C29 P2 Fe1 -98.8(3)
C34 C29 P2 Fe1 77.4(3)
C2 C1 S1 Fe1 157.8(2)
C6 C1 S1 Fe1 -23.1(3)
